data_2234675
loop_
_publ_author_name
'Wang, Cheng'
'Wen, Bo'
'Sun, Zhi-Yao'
'Yan, Peng-Fei'
'Gao, Jin-Sheng'

_publ_section_title
;
 <i>catena</i>-Poly[(dichloridozinc)-\m-4,4'-bis[(1<i>H</i>-imidazol-1-yl)methyl]biphenyl-\k^2^<i>N</i>^3^:<i>N</i>^3'^]
;
_journal_coeditor_code HY2529
_journal_issue 5
_journal_name_full 'Acta Crystallographica Section E'
_journal_page_first m576
_journal_paper_doi 10.1107/S1600536812014043
_journal_volume 68
_journal_year 2012
_chemical_formula_iupac '[Zn Cl2 (C20 H18 N4)]'
_chemical_formula_moiety 'C20 H18 Cl2 N4 Zn'
_chemical_formula_sum 'C20 H18 Cl2 N4 Zn'
_chemical_formula_weight 450.67
_chemical_name_systematic
;
<i>catena</i>-Poly[(dichloridozinc)-\m-4,4'-bis[(1<i>H</i>-imidazol-1-
yl)methyl]biphenyl-\k^2^<i>N</i>^3^:<i>N</i>^3'^]
;
_space_group_IT_number 15
_symmetry_cell_setting monoclinic
_symmetry_space_group_name_Hall '-C 2yc'
_symmetry_space_group_name_H-M 'C 1 2/c 1'
_atom_sites_solution_hydrogens geom
_atom_sites_solution_primary direct
_atom_sites_solution_secondary difmap
_audit_creation_method SHELXL-97
_cell_angle_alpha 90.00
_cell_angle_beta 117.08(3)
_cell_angle_gamma 90.00
_cell_formula_units_Z 4
_cell_length_a 22.837(5)
_cell_length_b 5.9004(12)
_cell_length_c 16.012(3)
_cell_measurement_reflns_used 7615
_cell_measurement_temperature 293(2)
_cell_measurement_theta_max 27.46
_cell_measurement_theta_min 3.59
_cell_volume 1921.0(9)
_computing_cell_refinement 'RAPID-AUTO (Rigaku, 1998)'
_computing_data_collection 'RAPID-AUTO (Rigaku, 1998)'
_computing_data_reduction 'CrystalClear (Rigaku/MSC, 2002)'
_computing_molecular_graphics 'SHELXTL (Sheldrick, 2008)'
_computing_publication_material 'SHELXTL (Sheldrick, 2008)'
_computing_structure_refinement 'SHELXL97 (Sheldrick, 2008)'
_computing_structure_solution 'SHELXS97 (Sheldrick, 2008)'
_diffrn_ambient_temperature 293(2)
_diffrn_measured_fraction_theta_full 0.998
_diffrn_measured_fraction_theta_max 0.998
_diffrn_measurement_device_type 'Rigaku R-AXIS RAPID'
_diffrn_measurement_method '\w scan'
_diffrn_radiation_monochromator graphite
_diffrn_radiation_source 'fine-focus sealed tube'
_diffrn_radiation_type MoK\a
_diffrn_radiation_wavelength 0.71073
_diffrn_reflns_av_R_equivalents 0.0273
_diffrn_reflns_av_sigmaI/netI 0.0230
_diffrn_reflns_limit_h_max 26
_diffrn_reflns_limit_h_min -29
_diffrn_reflns_limit_k_max 7
_diffrn_reflns_limit_k_min -7
_diffrn_reflns_limit_l_max 20
_diffrn_reflns_limit_l_min -20
_diffrn_reflns_number 8827
_diffrn_reflns_theta_full 27.46
_diffrn_reflns_theta_max 27.46
_diffrn_reflns_theta_min 3.60
_exptl_absorpt_coefficient_mu 1.569
_exptl_absorpt_correction_T_max 0.7654
_exptl_absorpt_correction_T_min 0.6005
_exptl_absorpt_correction_type multi-scan
_exptl_absorpt_process_details '(ABSCOR; Higashi, 1995)'
_exptl_crystal_colour colorless
_exptl_crystal_density_diffrn 1.558
_exptl_crystal_density_method 'not measured'
_exptl_crystal_description block
_exptl_crystal_F_000 920
_exptl_crystal_size_max 0.36
_exptl_crystal_size_mid 0.20
_exptl_crystal_size_min 0.18
_refine_diff_density_max 0.319
_refine_diff_density_min -0.238
_refine_ls_extinction_method none
_refine_ls_goodness_of_fit_ref 1.067
_refine_ls_hydrogen_treatment constr
_refine_ls_matrix_type full
_refine_ls_number_parameters 123
_refine_ls_number_reflns 2204
_refine_ls_number_restraints 0
_refine_ls_restrained_S_all 1.067
_refine_ls_R_factor_all 0.0378
_refine_ls_R_factor_gt 0.0308
_refine_ls_shift/su_max 0.000
_refine_ls_shift/su_mean 0.000
_refine_ls_structure_factor_coef Fsqd
_refine_ls_weighting_details 'calc w=1/[\s^2^(Fo^2^)+(0.0483P)^2^+0.6927P] where P=(Fo^2^+2Fc^2^)/3'
_refine_ls_weighting_scheme calc
_refine_ls_wR_factor_gt 0.0799
_refine_ls_wR_factor_ref 0.0829
_reflns_number_gt 1890
_reflns_number_total 2204
_reflns_threshold_expression I>2\s(I)
_cod_data_source_file hy2529.cif
_cod_data_source_block I
_cod_original_sg_symbol_H-M 'C 2/c'
_cod_database_code 2234675
_cod_database_fobs_code 2234675

loop_
_symmetry_equiv_pos_as_xyz
'x, y, z'
'-x, y, -z+1/2'
'x+1/2, y+1/2, z'
'-x+1/2, y+1/2, -z+1/2'
'-x, -y, -z'
'x, -y, z-1/2'
'-x+1/2, -y+1/2, -z'
'x+1/2, -y+1/2, z-1/2'

loop_
_atom_site_type_symbol
_atom_site_label
_atom_site_fract_x
_atom_site_fract_y
_atom_site_fract_z
_atom_site_U_iso_or_equiv
_atom_site_adp_type
_atom_site_calc_flag
_atom_site_refinement_flags
_atom_site_occupancy
_atom_site_symmetry_multiplicity
C C1 0.02165(11) 0.3388(4) 0.10470(15) 0.0471(5) Uani d . 1 1
H H1 -0.0130 0.4089 0.0544 0.057 Uiso calc R 1 1
C C2 0.05856(10) 0.1682(4) 0.09746(15) 0.0456(5) Uani d . 1 1
H H2 0.0543 0.1002 0.0426 0.055 Uiso calc R 1 1
C C3 0.09174(10) 0.2535(3) 0.24453(14) 0.0392(4) Uani d . 1 1
H H3 0.1152 0.2508 0.3096 0.047 Uiso calc R 1 1
C C4 0.15012(12) -0.0734(4) 0.21863(17) 0.0494(5) Uani d . 1 1
H H4A 0.1281 -0.2080 0.2249 0.059 Uiso calc R 1 1
H H4B 0.1856 -0.0379 0.2800 0.059 Uiso calc R 1 1
C C5 0.17867(10) -0.1230(3) 0.15169(14) 0.0389(4) Uani d . 1 1
C C6 0.16437(12) -0.3221(4) 0.10166(18) 0.0502(5) Uani d . 1 1
H H6 0.1358 -0.4253 0.1077 0.060 Uiso calc R 1 1
C C7 0.19175(12) -0.3717(4) 0.04240(18) 0.0499(5) Uani d . 1 1
H H7 0.1810 -0.5075 0.0093 0.060 Uiso calc R 1 1
C C8 0.23486(8) -0.2230(3) 0.03141(12) 0.0317(4) Uani d . 1 1
C C9 0.24832(10) -0.0205(4) 0.08169(15) 0.0440(5) Uani d . 1 1
H H9 0.2766 0.0840 0.0756 0.053 Uiso calc R 1 1
C C10 0.22065(11) 0.0283(4) 0.14005(16) 0.0482(5) Uani d . 1 1
H H10 0.2303 0.1653 0.1722 0.058 Uiso calc R 1 1
Cl Cl1 -0.07645(3) 0.79888(10) 0.12779(4) 0.05314(16) Uani d . 1 1
N N1 0.04281(8) 0.3932(3) 0.19687(12) 0.0385(4) Uani d . 1 1
N N2 0.10332(8) 0.1157(3) 0.18714(12) 0.0366(3) Uani d . 1 1
Zn Zn1 0.0000 0.61108(5) 0.2500 0.03718(12) Uani d S 1 2

loop_
_atom_site_aniso_label
_atom_site_aniso_U_11
_atom_site_aniso_U_22
_atom_site_aniso_U_33
_atom_site_aniso_U_12
_atom_site_aniso_U_13
_atom_site_aniso_U_23
C1 0.0445(10) 0.0614(13) 0.0393(11) 0.0076(10) 0.0223(9) 0.0016(9)
C2 0.0460(10) 0.0579(12) 0.0390(10) -0.0028(10) 0.0247(9) -0.0125(9)
C3 0.0477(10) 0.0418(10) 0.0378(10) 0.0014(9) 0.0280(8) -0.0045(8)
C4 0.0707(14) 0.0445(11) 0.0551(13) 0.0143(10) 0.0479(11) 0.0067(9)
C5 0.0459(10) 0.0392(10) 0.0435(10) 0.0063(8) 0.0307(9) 0.0010(8)
C6 0.0615(13) 0.0434(10) 0.0690(15) -0.0130(10) 0.0500(12) -0.0104(10)
C7 0.0638(13) 0.0412(11) 0.0669(14) -0.0164(10) 0.0491(12) -0.0197(10)
C8 0.0333(8) 0.0326(9) 0.0358(9) -0.0002(7) 0.0214(7) -0.0040(7)
C9 0.0530(11) 0.0374(10) 0.0573(13) -0.0125(9) 0.0388(10) -0.0123(9)
C10 0.0639(13) 0.0397(10) 0.0576(13) -0.0078(10) 0.0422(11) -0.0151(10)
Cl1 0.0633(3) 0.0527(3) 0.0479(3) 0.0107(3) 0.0292(3) 0.0057(2)
N1 0.0449(9) 0.0399(8) 0.0424(9) 0.0015(7) 0.0302(7) -0.0015(7)
N2 0.0424(8) 0.0382(8) 0.0400(8) 0.0005(7) 0.0281(7) -0.0036(6)
Zn1 0.0457(2) 0.03405(18) 0.0461(2) 0.000 0.03332(15) 0.000

loop_
_atom_type_symbol
_atom_type_description
_atom_type_scat_dispersion_real
_atom_type_scat_dispersion_imag
_atom_type_scat_source
C C 0.0033 0.0016 'International Tables Vol C Tables 4.2.6.8 and 6.1.1.4'
H H 0.0000 0.0000 'International Tables Vol C Tables 4.2.6.8 and 6.1.1.4'
Cl Cl 0.1484 0.1585 'International Tables Vol C Tables 4.2.6.8 and 6.1.1.4'
N N 0.0061 0.0033 'International Tables Vol C Tables 4.2.6.8 and 6.1.1.4'
Zn Zn 0.2839 1.4301 'International Tables Vol C Tables 4.2.6.8 and 6.1.1.4'

loop_
_geom_angle_atom_site_label_1
_geom_angle_atom_site_label_2
_geom_angle_atom_site_label_3
_geom_angle_site_symmetry_1
_geom_angle_site_symmetry_3
_geom_angle
C2 C1 N1 . . 109.87(19)
C2 C1 H1 . . 125.1
N1 C1 H1 . . 125.1
C1 C2 N2 . . 106.02(18)
C1 C2 H2 . . 127.0
N2 C2 H2 . . 127.0
N1 C3 N2 . . 111.25(18)
N1 C3 H3 . . 124.4
N2 C3 H3 . . 124.4
N2 C4 C5 . . 112.62(17)
N2 C4 H4A . . 109.1
C5 C4 H4A . . 109.1
N2 C4 H4B . . 109.1
C5 C4 H4B . . 109.1
H4A C4 H4B . . 107.8
C6 C5 C10 . . 117.91(18)
C6 C5 C4 . . 120.83(18)
C10 C5 C4 . . 121.25(18)
C5 C6 C7 . . 121.24(19)
C5 C6 H6 . . 119.4
C7 C6 H6 . . 119.4
C6 C7 C8 . . 121.37(18)
C6 C7 H7 . . 119.3
C8 C7 H7 . . 119.3
C7 C8 C9 . . 116.80(16)
C7 C8 C8 . 7_545 121.6(2)
C9 C8 C8 . 7_545 121.6(2)
C10 C9 C8 . . 121.50(18)
C10 C9 H9 . . 119.3
C8 C9 H9 . . 119.3
C9 C10 C5 . . 121.18(19)
C9 C10 H10 . . 119.4
C5 C10 H10 . . 119.4
C3 N1 C1 . . 105.60(16)
C3 N1 Zn1 . . 126.82(14)
C1 N1 Zn1 . . 127.08(14)
C3 N2 C2 . . 107.25(16)
C3 N2 C4 . . 124.48(18)
C2 N2 C4 . . 127.82(17)
N1 Zn1 N1 . 2 101.05(9)
N1 Zn1 Cl1 . 2 110.42(5)
N1 Zn1 Cl1 2 2 106.35(5)
N1 Zn1 Cl1 . . 106.35(5)
N1 Zn1 Cl1 2 . 110.42(5)
Cl1 Zn1 Cl1 2 . 120.56(4)

loop_
_geom_bond_atom_site_label_1
_geom_bond_atom_site_label_2
_geom_bond_site_symmetry_2
_geom_bond_distance
_geom_bond_publ_flag
C1 C2 . 1.352(3) ?
C1 N1 . 1.366(3) ?
C1 H1 . 0.9300 ?
C2 N2 . 1.366(3) ?
C2 H2 . 0.9300 ?
C3 N1 . 1.317(3) ?
C3 N2 . 1.340(2) ?
C3 H3 . 0.9300 ?
C4 N2 . 1.467(3) ?
C4 C5 . 1.515(3) ?
C4 H4A . 0.9700 ?
C4 H4B . 0.9700 ?
C5 C6 . 1.375(3) ?
C5 C10 . 1.383(3) ?
C6 C7 . 1.385(3) ?
C6 H6 . 0.9300 ?
C7 C8 . 1.389(3) ?
C7 H7 . 0.9300 ?
C8 C9 . 1.395(3) ?
C8 C8 7_545 1.491(3) ?
C9 C10 . 1.376(3) ?
C9 H9 . 0.9300 ?
C10 H10 . 0.9300 ?
Zn1 Cl1 . 2.2349(9) y
Zn1 N1 . 2.0224(16) y
